data_4035010
loop_
_publ_author_name
'Kohn, Daniel R.'
'Gawel, Przemyslaw'
'Xiong, Yaoyao'
'Christensen, Kirsten E.'
'Anderson, Harry L.'

_publ_section_title
;
 Synthesis of Polyynes Using Dicobalt Masking Groups.
;
_journal_issue 4
_journal_name_full 'The Journal of organic chemistry'
_journal_page_first 2077
_journal_page_last 2086
_journal_paper_doi 10.1021/acs.joc.7b03015
_journal_volume 83
_journal_year 2018
_chemical_formula_moiety '2(C47 H52 Co2 O4 P2 Si2), C H2 Cl2'
_chemical_formula_sum 'C95 H106 Cl2 Co4 O8 P4 Si4'
_chemical_formula_weight 1918.76
_chemical_melting_point ?
_space_group_IT_number 14
_space_group_name_Hall '-P 2yn'
_space_group_name_H-M_alt 'P 1 21/n 1'
_symmetry_cell_setting monoclinic
_symmetry_space_group_name_Hall '-P 2yn'
_symmetry_space_group_name_H-M 'P 1 21/n 1'
_atom_sites_solution_hydrogens difmap
_atom_sites_solution_primary other
_audit_creation_date 2017-02-27
_audit_creation_method CRYSTALS_ver_14.61_build_6156
_cell_angle_alpha 90
_cell_angle_beta 106.2309(5)
_cell_angle_gamma 90
_cell_formula_units_Z 2
_cell_length_a 17.1505(2)
_cell_length_b 12.7684(2)
_cell_length_c 22.9778(3)
_cell_measurement_reflns_used 11059
_cell_measurement_temperature 150
_cell_measurement_theta_max 27
_cell_measurement_theta_min 5
_cell_volume 4831.23(11)
_computing_cell_refinement 'DENZO/SCALEPACK (Otwinowski & Minor, 1997)'
_computing_data_collection 'COLLECT (Nonius, 2001).'
_computing_data_reduction 'DENZO/SCALEPACK (Otwinowski & Minor, 1997)'
_computing_molecular_graphics 'CAMERON (Watkin et al., 1996)'
_computing_publication_material 'CRYSTALS (Betteridge et al., 2003)'
_computing_structure_refinement 'CRYSTALS (Betteridge et al., 2003)'
_computing_structure_solution 'Superflip (Palatinus & Chapuis, 2007)'
_diffrn_ambient_temperature 150
_diffrn_measured_fraction_theta_full 0.991
_diffrn_measured_fraction_theta_max 0.989
_diffrn_measurement_device Area
_diffrn_measurement_device_type 'Nonius KappaCCD'
_diffrn_measurement_method \w
_diffrn_radiation_monochromator graphite
_diffrn_radiation_type 'Mo K\a'
_diffrn_radiation_wavelength 0.71073
_diffrn_reflns_av_R_equivalents 0.027
_diffrn_reflns_limit_h_max 22
_diffrn_reflns_limit_h_min -22
_diffrn_reflns_limit_k_max 16
_diffrn_reflns_limit_k_min -16
_diffrn_reflns_limit_l_max 29
_diffrn_reflns_limit_l_min -29
_diffrn_reflns_number 56100
_diffrn_reflns_theta_full 25.858
_diffrn_reflns_theta_max 27.508
_diffrn_reflns_theta_min 5.107
_diffrn_standards_number 0
_exptl_absorpt_coefficient_mu 0.898
_exptl_absorpt_correction_T_max 0.82
_exptl_absorpt_correction_T_min 0.76
_exptl_absorpt_correction_type multi-scan
_exptl_absorpt_process_details 'DENZO/SCALEPACK (Otwinowski & Minor, 1997)'
_exptl_crystal_colour clear_intense_red
_exptl_crystal_density_diffrn 1.319
_exptl_crystal_density_meas ?
_exptl_crystal_density_method 'not measured'
_exptl_crystal_description block
_exptl_crystal_F_000 1996
_exptl_crystal_size_max 0.28
_exptl_crystal_size_mid 0.22
_exptl_crystal_size_min 0.22
_refine_diff_density_max 0.54
_refine_diff_density_min -0.53
_refine_ls_extinction_method None
_refine_ls_goodness_of_fit_ref 1.0006
_refine_ls_hydrogen_treatment constr
_refine_ls_matrix_type full
_refine_ls_number_parameters 596
_refine_ls_number_reflns 10956
_refine_ls_number_restraints 256
_refine_ls_R_factor_all 0.0511
_refine_ls_R_factor_gt 0.0348
_refine_ls_shift/su_max 0.0020355
_refine_ls_shift/su_mean 0.0000702
_refine_ls_structure_factor_coef Fsqd
_refine_ls_weighting_details
;
 Method= Modified Sheldrick 
 w=1/[\s^2^(F^2^) + ( 0.03P)^2^ + 3.27P] 
 ,where P=(max(Fo^2^,0) + 2Fc^2^)/3 
;
_refine_ls_weighting_scheme calc
_refine_ls_wR_factor_all 0.0842
_refine_ls_wR_factor_gt 0.0748
_refine_ls_wR_factor_ref 0.0842
_reflns_limit_h_max 21
_reflns_limit_h_min -22
_reflns_limit_k_max 16
_reflns_limit_k_min 0
_reflns_limit_l_max 29
_reflns_limit_l_min 0
_reflns_number_gt 8727
_reflns_number_total 10973
_reflns_threshold_expression I>2.0\s(I)
_oxford_diffrn_Wilson_B_factor 1.70
_oxford_diffrn_Wilson_scale 19.58
_oxford_refine_ls_r_factor_ref 0.0511
_oxford_refine_ls_scale 0.22714(9)
_oxford_reflns_number_all 10957
_oxford_reflns_threshold_expression_ref I>-3.0\s(I)
_oxford_structure_analysis_title 6711/002drk16
_cod_data_source_file jo7b03015_si_002.cif
_cod_data_source_block 2b
_cod_depositor_comments
;
The following automatic conversions were performed:

data item '_chemical_melting_point' value 'not measured' was changed
to '?' -- the value is undefined or not given.

data item '_atom_sites_solution_primary' value 'Other' was changed to
'other' in accordance with the
/home/data/users/saulius/crontab/automatic-downloads/current/ACS/lib/dictionaries/cif_core.dic
dictionary named 'cif_core.dic' version 2.4.2 last updated on
2011-04-26.

data item '_exptl_crystal_density_meas' value 'not measured' was
changed to '?' -- the value is perceived as not measured.

Automatic conversion script
Id: cif_fix_values 6909 2019-04-08 15:41:33Z antanas 
;
_cod_original_sg_symbol_H-M 'P 21/n '
_cod_database_code 4035010

loop_
_symmetry_equiv_pos_as_xyz
x,y,z
-x,-y,-z
x+1/2,-y+1/2,z+1/2
-x+1/2,y+1/2,-z+1/2

loop_
_atom_site_label
_atom_site_type_symbol
_atom_site_fract_x
_atom_site_fract_y
_atom_site_fract_z
_atom_site_U_iso_or_equiv
_atom_site_occupancy
_atom_site_adp_type
_atom_site_refinement_flags_posn
_atom_site_refinement_flags_occupancy
_atom_site_disorder_assembly
_atom_site_disorder_group
C1 C 0.56851(11) 0.76571(14) 0.46065(8) 0.0211 1.0000 Uani . . . .
C2 C 0.57050(11) 0.82941(14) 0.41372(8) 0.0198 1.0000 Uani . . . .
Co3 Co 0.611041(15) 0.689616(18) 0.401123(11) 0.0196 1.0000 Uani . . . .
Co4 Co 0.677687(14) 0.827706(19) 0.473924(11) 0.0200 1.0000 Uani . . . .
P5 P 0.74180(3) 0.90639(4) 0.41464(2) 0.0200 1.0000 Uani D . . .
C6 C 0.69856(11) 0.86814(14) 0.33499(8) 0.0210 1.0000 Uani . . . .
P7 P 0.66625(3) 0.73073(4) 0.32749(2) 0.0194 1.0000 Uani . . . .
C11 C 0.66773(13) 0.58230(16) 0.44149(9) 0.0295 1.0000 Uani . . . .
O12 O 0.70322(11) 0.51397(12) 0.46860(7) 0.0463 1.0000 Uani . . . .
C13 C 0.52207(13) 0.62361(16) 0.35879(9) 0.0291 1.0000 Uani . . . .
O14 O 0.46377(10) 0.58258(13) 0.33200(8) 0.0443 1.0000 Uani . . . .
C15 C 0.67245(12) 0.93236(17) 0.52399(9) 0.0298 1.0000 Uani . . . .
O16 O 0.66890(11) 0.99784(14) 0.55697(8) 0.0504 1.0000 Uani . . . .
C17 C 0.74702(12) 0.74701(16) 0.52770(9) 0.0298 1.0000 Uani . . . .
O18 O 0.79011(10) 0.69509(13) 0.56339(7) 0.0461 1.0000 Uani . . . .
C21 C 0.85066(18) 0.8924(4) 0.4238(3) 0.0247 0.667(14) Uani D P 1 1
C22 C 0.8897(2) 0.9578(3) 0.3928(3) 0.0372 0.667(14) Uani D P 1 1
C23 C 0.9719(3) 0.9457(3) 0.3986(4) 0.0447 0.667(14) Uani D P 1 1
C24 C 1.01500(19) 0.8676(6) 0.4350(3) 0.0414 0.667(14) Uani D P 1 1
C25 C 0.9769(3) 0.8011(6) 0.4654(2) 0.0412 0.667(14) Uani D P 1 1
C26 C 0.8945(3) 0.8134(5) 0.4597(2) 0.0356 0.667(14) Uani D P 1 1
C31 C 0.73363(11) 1.04949(15) 0.41182(8) 0.0232 1.0000 Uani . . . .
C32 C 0.69347(13) 1.10578(15) 0.36063(9) 0.0290 1.0000 Uani . . . .
C33 C 0.68922(14) 1.21488(16) 0.36261(11) 0.0369 1.0000 Uani . . . .
C34 C 0.72486(14) 1.26792(17) 0.41537(11) 0.0385 1.0000 Uani . . . .
C35 C 0.76467(14) 1.21289(17) 0.46668(11) 0.0388 1.0000 Uani . . . .
C36 C 0.76901(13) 1.10465(16) 0.46513(10) 0.0321 1.0000 Uani . . . .
C41 C 0.75295(12) 0.65391(15) 0.32046(8) 0.0245 1.0000 Uani . . . .
C42 C 0.74562(14) 0.54526(16) 0.32253(10) 0.0341 1.0000 Uani . . . .
C43 C 0.80796(16) 0.48029(19) 0.31656(10) 0.0445 1.0000 Uani . . . .
C44 C 0.87816(15) 0.5226(2) 0.30905(10) 0.0440 1.0000 Uani . . . .
C45 C 0.88659(13) 0.6298(2) 0.30716(10) 0.0408 1.0000 Uani . . . .
C46 C 0.82435(12) 0.69564(17) 0.31255(9) 0.0322 1.0000 Uani . . . .
C51 C 0.60073(11) 0.73325(14) 0.24918(8) 0.0213 1.0000 Uani . . . .
C52 C 0.52012(12) 0.76584(16) 0.23890(9) 0.0276 1.0000 Uani . . . .
C53 C 0.47017(13) 0.77683(18) 0.18039(10) 0.0345 1.0000 Uani . . . .
C54 C 0.49925(13) 0.75480(18) 0.13135(9) 0.0348 1.0000 Uani . . . .
C55 C 0.57860(13) 0.72222(17) 0.14070(9) 0.0312 1.0000 Uani . . . .
C56 C 0.62903(12) 0.71097(15) 0.19910(9) 0.0263 1.0000 Uani . . . .
Si61 Si 0.50533(3) 0.73043(4) 0.51078(2) 0.0235 1.0000 Uani . . . .
H61 H 0.7322 0.8862 0.3099 0.0240 1.0000 Uiso R . . .
C62 C 0.49106(16) 0.8478(2) 0.55382(12) 0.0478 1.0000 Uani . . . .
H62 H 0.6494 0.9069 0.3206 0.0245 1.0000 Uiso R . . .
C63 C 0.40435(14) 0.6881(2) 0.46204(11) 0.0459 1.0000 Uani . . . .
C64 C 0.55589(18) 0.6241(2) 0.56230(13) 0.0588 1.0000 Uani . . . .
C81 C 0.52652(11) 0.90566(14) 0.37464(8) 0.0217 1.0000 Uani . . . .
C82 C 0.49315(11) 0.97102(15) 0.33827(9) 0.0248 1.0000 Uani . . . .
C83 C 0.45264(12) 1.04649(15) 0.29875(9) 0.0274 1.0000 Uani . . . .
C84 C 0.41577(12) 1.11378(17) 0.26506(9) 0.0312 1.0000 Uani . . . .
Si85 Si 0.34642(3) 1.20740(4) 0.21540(2) 0.0277 1.0000 Uani . . . .
C86 C 0.27317(14) 1.2571(2) 0.25716(10) 0.0420 1.0000 Uani . . . .
C87 C 0.2551(2) 1.1779(3) 0.30158(14) 0.0731 1.0000 Uani . . . .
C88 C 0.19306(15) 1.2978(2) 0.21424(12) 0.0477 1.0000 Uani . . . .
C89 C 0.29726(13) 1.13193(18) 0.14463(10) 0.0345 1.0000 Uani . . . .
C90 C 0.24867(15) 1.0378(2) 0.15648(13) 0.0497 1.0000 Uani . . . .
C91 C 0.35955(16) 1.0954(2) 0.11223(11) 0.0479 1.0000 Uani . . . .
C92 C 0.40908(15) 1.31839(18) 0.19872(12) 0.0423 1.0000 Uani . . . .
C93 C 0.3548(2) 1.4068(2) 0.16351(18) 0.0781 1.0000 Uani . . . .
C94 C 0.4706(2) 1.3598(3) 0.25580(16) 0.0765 1.0000 Uani . . . .
C96 C 0.9951(3) 0.5163(5) 0.4597(2) 0.0592 0.5000 Uani D . 2 -1
Cl97 Cl 1.0785(2) 0.5269(3) 0.52673(16) 0.0770 0.5000 Uani D . 2 -1
Cl197 Cl 0.9043(2) 0.5115(3) 0.4789(2) 0.0837 0.5000 Uani . . 2 -1
C121 C 0.8514(3) 0.8799(6) 0.4297(8) 0.0244 0.333(14) Uani D P 1 2
C122 C 0.9036(4) 0.9573(4) 0.4200(7) 0.0353 0.333(14) Uani D P 1 2
C123 C 0.9862(4) 0.9367(6) 0.4304(7) 0.0448 0.333(14) Uani D P 1 2
C124 C 1.0162(3) 0.8387(8) 0.4498(7) 0.0416 0.333(14) Uani D P 1 2
C125 C 0.9650(4) 0.7608(8) 0.4586(5) 0.0351 0.333(14) Uani D P 1 2
C126 C 0.8828(4) 0.7822(6) 0.4500(5) 0.0273 0.333(14) Uani D P 1 2
H221 H 0.8600 1.0131 0.3688 0.0447 0.667(14) Uiso R P 1 1
H231 H 0.9970 0.9909 0.3777 0.0536 0.667(14) Uiso R P 1 1
H241 H 1.0710 0.8604 0.4391 0.0502 0.667(14) Uiso R P 1 1
H251 H 1.0058 0.7464 0.4893 0.0492 0.667(14) Uiso R P 1 1
H261 H 0.8675 0.7681 0.4790 0.0431 0.667(14) Uiso R P 1 1
H321 H 0.6694 1.0712 0.3248 0.0353 1.0000 Uiso R . . .
H331 H 0.6628 1.2512 0.3266 0.0443 1.0000 Uiso R . . .
H341 H 0.7217 1.3416 0.4160 0.0460 1.0000 Uiso R . . .
H351 H 0.7895 1.2471 0.5025 0.0468 1.0000 Uiso R . . .
H361 H 0.7967 1.0676 0.5001 0.0384 1.0000 Uiso R . . .
H421 H 0.6982 0.5164 0.3273 0.0412 1.0000 Uiso R . . .
H431 H 0.8029 0.4074 0.3177 0.0529 1.0000 Uiso R . . .
H441 H 0.9204 0.4795 0.3059 0.0532 1.0000 Uiso R . . .
H451 H 0.9336 0.6584 0.3017 0.0494 1.0000 Uiso R . . .
H461 H 0.8306 0.7683 0.3111 0.0373 1.0000 Uiso R . . .
H521 H 0.5007 0.7793 0.2719 0.0333 1.0000 Uiso R . . .
H531 H 0.4161 0.8005 0.1744 0.0403 1.0000 Uiso R . . .
H541 H 0.4651 0.7607 0.0924 0.0419 1.0000 Uiso R . . .
H551 H 0.5984 0.7074 0.1074 0.0378 1.0000 Uiso R . . .
H561 H 0.6820 0.6877 0.2051 0.0320 1.0000 Uiso R . . .
H621 H 0.4514 0.8324 0.5751 0.0714 1.0000 Uiso R . . .
H622 H 0.5416 0.8705 0.5827 0.0725 1.0000 Uiso R . . .
H623 H 0.4706 0.9027 0.5250 0.0724 1.0000 Uiso R . . .
H631 H 0.3677 0.6702 0.4856 0.0688 1.0000 Uiso R . . .
H632 H 0.3810 0.7435 0.4336 0.0706 1.0000 Uiso R . . .
H633 H 0.4113 0.6270 0.4399 0.0693 1.0000 Uiso R . . .
H641 H 0.6046 0.6530 0.5888 0.0871 1.0000 Uiso R . . .
H642 H 0.5221 0.6017 0.5869 0.0878 1.0000 Uiso R . . .
H643 H 0.5670 0.5640 0.5393 0.0886 1.0000 Uiso R . . .
H861 H 0.3012 1.3158 0.2817 0.0508 1.0000 Uiso R . . .
H871 H 0.2237 1.2109 0.3254 0.1092 1.0000 Uiso R . . .
H872 H 0.3048 1.1516 0.3288 0.1092 1.0000 Uiso R . . .
H873 H 0.2252 1.1196 0.2788 0.1098 1.0000 Uiso R . . .
H881 H 0.1598 1.3266 0.2378 0.0715 1.0000 Uiso R . . .
H882 H 0.1643 1.2405 0.1895 0.0710 1.0000 Uiso R . . .
H883 H 0.2040 1.3511 0.1880 0.0709 1.0000 Uiso R . . .
H891 H 0.2608 1.1781 0.1180 0.0411 1.0000 Uiso R . . .
H901 H 0.2054 1.0600 0.1732 0.0737 1.0000 Uiso R . . .
H902 H 0.2251 0.9993 0.1194 0.0731 1.0000 Uiso R . . .
H903 H 0.2828 0.9906 0.1847 0.0731 1.0000 Uiso R . . .
H911 H 0.3338 1.0595 0.0744 0.0718 1.0000 Uiso R . . .
H912 H 0.3979 1.0478 0.1387 0.0708 1.0000 Uiso R . . .
H913 H 0.3906 1.1540 0.1035 0.0716 1.0000 Uiso R . . .
H921 H 0.4409 1.2892 0.1735 0.0504 1.0000 Uiso R . . .
H931 H 0.3888 1.4561 0.1506 0.1164 1.0000 Uiso R . . .
H932 H 0.3142 1.3777 0.1290 0.1173 1.0000 Uiso R . . .
H933 H 0.3282 1.4402 0.1905 0.1165 1.0000 Uiso R . . .
H941 H 0.5046 1.4120 0.2456 0.1146 1.0000 Uiso R . . .
H942 H 0.5037 1.3028 0.2770 0.1147 1.0000 Uiso R . . .
H943 H 0.4400 1.3903 0.2813 0.1147 1.0000 Uiso R . . .
H961 H 0.9944 0.5779 0.4356 0.0710 0.5000 Uiso R . 2 -1
H962 H 1.0007 0.4534 0.4378 0.0712 0.5000 Uiso R . 2 -1
H1221 H 0.8824 1.0243 0.4061 0.0420 0.333(14) Uiso R P 1 2
H1231 H 1.0206 0.9891 0.4248 0.0541 0.333(14) Uiso R P 1 2
H1241 H 1.0718 0.8245 0.4570 0.0500 0.333(14) Uiso R P 1 2
H1251 H 0.9851 0.6937 0.4708 0.0417 0.333(14) Uiso R P 1 2
H1261 H 0.8488 0.7302 0.4567 0.0322 0.333(14) Uiso R P 1 2

loop_
_atom_site_aniso_label
_atom_site_aniso_U_11
_atom_site_aniso_U_22
_atom_site_aniso_U_33
_atom_site_aniso_U_23
_atom_site_aniso_U_13
_atom_site_aniso_U_12
C1 0.0221(9) 0.0205(9) 0.0194(9) -0.0035(7) 0.0034(7) 0.0008(7)
C2 0.0201(9) 0.0194(9) 0.0188(9) -0.0035(7) 0.0039(7) 0.0015(7)
Co3 0.02267(13) 0.01742(13) 0.01889(13) -0.00062(9) 0.00615(10) 0.00035(10)
Co4 0.02047(13) 0.02162(13) 0.01657(12) -0.00018(9) 0.00290(10) -0.00041(10)
P5 0.0200(2) 0.0194(2) 0.0196(2) -0.00105(18) 0.00375(18) -0.00078(18)
C6 0.0224(9) 0.0203(9) 0.0199(9) -0.0003(7) 0.0051(7) -0.0003(7)
P7 0.0212(2) 0.0188(2) 0.0180(2) -0.00156(18) 0.00510(18) 0.00094(18)
C11 0.0376(11) 0.0263(10) 0.0265(10) -0.0026(8) 0.0120(9) 0.0017(9)
O12 0.0655(11) 0.0300(8) 0.0391(9) 0.0083(7) 0.0076(8) 0.0174(8)
C13 0.0365(11) 0.0249(10) 0.0287(11) -0.0029(8) 0.0138(9) -0.0022(9)
O14 0.0393(9) 0.0450(9) 0.0467(10) -0.0140(8) 0.0086(8) -0.0170(8)
C15 0.0288(10) 0.0331(11) 0.0267(10) -0.0036(9) 0.0066(8) -0.0056(9)
O16 0.0620(11) 0.0467(10) 0.0471(10) -0.0237(8) 0.0226(9) -0.0127(9)
C17 0.0290(10) 0.0338(11) 0.0253(10) 0.0006(9) 0.0056(9) -0.0041(9)
O18 0.0430(9) 0.0503(10) 0.0371(9) 0.0176(8) -0.0018(8) 0.0069(8)
C21 0.0226(18) 0.0254(17) 0.024(2) -0.0046(16) 0.0041(16) -0.0004(16)
C22 0.0302(18) 0.0344(19) 0.049(3) 0.0072(17) 0.0140(18) -0.0002(14)
C23 0.0311(19) 0.044(2) 0.064(3) 0.004(2) 0.021(2) -0.0015(15)
C24 0.0209(18) 0.052(3) 0.050(3) -0.007(2) 0.0087(16) 0.0028(17)
C25 0.030(2) 0.058(3) 0.033(2) 0.007(2) 0.0036(17) 0.013(2)
C26 0.0289(19) 0.050(3) 0.028(2) 0.008(2) 0.0073(16) 0.0033(18)
C31 0.0220(9) 0.0226(9) 0.0261(10) -0.0021(7) 0.0086(8) -0.0020(7)
C32 0.0370(11) 0.0241(10) 0.0272(10) -0.0015(8) 0.0110(9) -0.0033(8)
C33 0.0467(13) 0.0246(10) 0.0426(13) 0.0055(9) 0.0177(11) 0.0057(9)
C34 0.0473(13) 0.0198(10) 0.0543(15) -0.0076(10) 0.0242(12) -0.0013(9)
C35 0.0441(13) 0.0300(11) 0.0431(13) -0.0145(10) 0.0136(11) -0.0091(10)
C36 0.0330(11) 0.0289(11) 0.0321(11) -0.0049(9) 0.0055(9) -0.0047(9)
C41 0.0276(10) 0.0281(10) 0.0163(9) -0.0011(7) 0.0036(8) 0.0080(8)
C42 0.0436(12) 0.0290(11) 0.0319(11) 0.0003(9) 0.0144(10) 0.0087(9)
C43 0.0619(16) 0.0365(13) 0.0364(13) 0.0014(10) 0.0159(12) 0.0223(12)
C44 0.0429(13) 0.0552(15) 0.0313(12) -0.0060(11) 0.0062(10) 0.0287(12)
C45 0.0257(11) 0.0621(16) 0.0344(12) -0.0114(11) 0.0082(9) 0.0073(10)
C46 0.0279(10) 0.0378(12) 0.0309(11) -0.0057(9) 0.0080(9) 0.0027(9)
C51 0.0234(9) 0.0190(9) 0.0207(9) -0.0018(7) 0.0048(7) -0.0017(7)
C52 0.0262(10) 0.0357(11) 0.0206(10) -0.0038(8) 0.0063(8) -0.0005(8)
C53 0.0257(10) 0.0464(13) 0.0288(11) -0.0001(10) 0.0034(9) 0.0014(9)
C54 0.0346(11) 0.0460(13) 0.0197(10) -0.0005(9) 0.0006(9) -0.0044(10)
C55 0.0380(12) 0.0370(11) 0.0198(10) -0.0026(8) 0.0103(9) -0.0023(9)
C56 0.0308(10) 0.0256(10) 0.0239(10) -0.0014(8) 0.0096(8) 0.0007(8)
Si61 0.0254(3) 0.0261(3) 0.0201(3) -0.0004(2) 0.0082(2) -0.0009(2)
C62 0.0501(15) 0.0512(15) 0.0512(15) -0.0202(12) 0.0289(12) -0.0079(12)
C63 0.0368(13) 0.0620(16) 0.0426(14) -0.0113(12) 0.0174(11) -0.0160(11)
C64 0.0661(18) 0.0626(18) 0.0540(16) 0.0317(14) 0.0275(14) 0.0175(15)
C81 0.0205(9) 0.0238(9) 0.0199(9) -0.0053(7) 0.0045(7) 0.0007(7)
C82 0.0254(9) 0.0247(10) 0.0222(9) -0.0025(8) 0.0035(8) 0.0034(8)
C83 0.0280(10) 0.0284(10) 0.0241(10) -0.0010(8) 0.0044(8) 0.0054(8)
C84 0.0312(11) 0.0341(11) 0.0258(10) -0.0005(9) 0.0039(9) 0.0059(9)
Si85 0.0293(3) 0.0279(3) 0.0234(3) 0.0037(2) 0.0031(2) 0.0088(2)
C86 0.0418(13) 0.0505(14) 0.0328(12) 0.0006(10) 0.0087(10) 0.0165(11)
C87 0.072(2) 0.105(3) 0.0546(18) 0.0300(17) 0.0391(16) 0.0363(19)
C88 0.0373(13) 0.0567(16) 0.0481(15) 0.0025(12) 0.0102(11) 0.0190(11)
C89 0.0313(11) 0.0387(12) 0.0286(11) 0.0017(9) 0.0002(9) 0.0089(9)
C90 0.0387(13) 0.0444(14) 0.0609(17) -0.0053(12) 0.0057(12) -0.0022(11)
C91 0.0536(15) 0.0552(15) 0.0346(13) -0.0108(11) 0.0118(11) 0.0074(12)
C92 0.0453(13) 0.0308(12) 0.0512(14) 0.0046(10) 0.0143(11) 0.0053(10)
C93 0.079(2) 0.0474(17) 0.122(3) 0.0441(18) 0.053(2) 0.0232(16)
C94 0.081(2) 0.0608(19) 0.086(2) -0.0219(18) 0.0196(19) -0.0290(17)
C96 0.059(3) 0.081(4) 0.037(3) 0.005(3) 0.014(3) -0.007(3)
Cl97 0.082(2) 0.102(2) 0.0414(11) 0.0044(12) 0.0067(12) -0.0018(14)
Cl197 0.0726(17) 0.121(3) 0.0677(15) 0.0051(18) 0.0360(12) -0.0192(18)
C121 0.021(3) 0.026(3) 0.028(3) -0.003(3) 0.009(3) -0.005(3)
C122 0.029(3) 0.027(3) 0.054(5) -0.006(3) 0.018(3) -0.001(3)
C123 0.032(3) 0.040(4) 0.068(6) -0.007(4) 0.023(4) -0.007(3)
C124 0.027(3) 0.041(4) 0.056(5) -0.008(4) 0.010(3) 0.000(3)
C125 0.029(3) 0.036(4) 0.038(4) -0.002(3) 0.005(3) 0.003(3)
C126 0.021(3) 0.030(4) 0.028(4) 0.004(3) 0.003(3) 0.003(3)

loop_
_atom_type_symbol
_atom_type_scat_dispersion_real
_atom_type_scat_dispersion_imag
_atom_type_scat_Cromer_Mann_a1
_atom_type_scat_Cromer_Mann_b1
_atom_type_scat_Cromer_Mann_a2
_atom_type_scat_Cromer_Mann_b2
_atom_type_scat_Cromer_Mann_a3
_atom_type_scat_Cromer_Mann_b3
_atom_type_scat_Cromer_Mann_a4
_atom_type_scat_Cromer_Mann_b4
_atom_type_scat_Cromer_Mann_c
_atom_type_scat_source
C 0.0033 0.0016 2.3100 20.8439 1.0200 10.2075 1.5886 0.5687 0.8650 51.6512 0.2156 'International Tables Vol C 4.2.6.8 and 6.1.1.4'
H 0.0000 0.0000 0.4930 10.5109 0.3229 26.1257 0.1402 3.1424 0.0408 57.7998 0.0030 'International Tables Vol C 4.2.6.8 and 6.1.1.4'
Co 0.3494 0.9721 12.2841 4.2791 7.3409 0.2784 4.0034 13.5359 2.3488 71.1692 1.0118 'International Tables Vol C 4.2.6.8 and 6.1.1.4'
O 0.0106 0.0060 3.0485 13.2771 2.2868 5.7011 1.5463 0.3239 0.8670 32.9089 0.2508 'International Tables Vol C 4.2.6.8 and 6.1.1.4'
P 0.1023 0.0942 6.4345 1.9067 4.1791 27.1570 1.7800 0.5260 1.4908 68.1645 1.1149 'International Tables Vol C 4.2.6.8 and 6.1.1.4'
Si 0.0817 0.0704 6.2915 2.4386 3.0353 32.3337 1.9891 0.6785 1.5410 81.6937 1.1407 'International Tables Vol C 4.2.6.8 and 6.1.1.4'
Cl 0.1484 0.1585 11.4604 0.0104 7.1964 1.1662 6.2556 18.5194 1.6455 47.7784 -9.5574 'International Tables Vol C 4.2.6.8 and 6.1.1.4'

loop_
_geom_angle_atom_site_label_1
_geom_angle_atom_site_label_2
_geom_angle_atom_site_label_3
_geom_angle
_geom_angle_publ_flag
C2 C1 Co3 69.45(11) yes
C2 C1 Co4 69.50(11) yes
Co3 C1 Co4 77.68(7) yes
C2 C1 Si61 142.31(15) yes
Co3 C1 Si61 135.01(10) yes
Co4 C1 Si61 134.27(10) yes
C1 C2 Co3 70.23(11) yes
C1 C2 Co4 70.19(11) yes
Co3 C2 Co4 78.12(6) yes
C1 C2 C81 143.13(18) yes
Co3 C2 C81 133.54(13) yes
Co4 C2 C81 133.73(14) yes
C1 Co3 C2 40.32(7) yes
C1 Co3 Co4 51.17(5) yes
C2 Co3 Co4 50.97(5) yes
C1 Co3 P7 136.86(6) yes
C2 Co3 P7 98.12(6) yes
Co4 Co3 P7 97.562(16) yes
C1 Co3 C11 105.72(8) yes
C2 Co3 C11 141.72(8) yes
Co4 Co3 C11 96.55(7) yes
P7 Co3 C11 106.94(7) yes
C1 Co3 C13 100.69(8) yes
C2 Co3 C13 103.08(8) yes
Co4 Co3 C13 150.52(7) yes
P7 Co3 C13 100.31(7) yes
C11 Co3 C13 100.39(9) yes
C1 Co4 C2 40.30(7) yes
C1 Co4 Co3 51.15(5) yes
C2 Co4 Co3 50.91(5) yes
C1 Co4 P5 134.27(5) yes
C2 Co4 P5 95.13(6) yes
Co3 Co4 P5 97.011(16) yes
C1 Co4 C15 100.57(8) yes
C2 Co4 C15 103.88(8) yes
Co3 Co4 C15 150.71(7) yes
P5 Co4 C15 100.38(7) yes
C1 Co4 C17 107.15(8) yes
C2 Co4 C17 143.55(8) yes
Co3 Co4 C17 98.57(7) yes
P5 Co4 C17 109.79(7) yes
C15 Co4 C17 97.47(10) yes
Co4 P5 C6 111.11(6) yes
Co4 P5 C21 123.43(11) yes
C6 P5 C21 101.8(3) yes
Co4 P5 C31 115.32(6) yes
C6 P5 C31 102.95(8) yes
C21 P5 C31 99.60(18) yes
Co4 P5 C6 111.11(6) yes
Co4 P5 C31 115.32(6) yes
C6 P5 C31 102.95(8) yes
Co4 P5 C121 117.2(3) yes
C6 P5 C121 104.1(6) yes
C31 P5 C121 104.6(2) yes
P5 C6 P7 112.02(10) yes
P5 C6 H61 113.3 no
P7 C6 H61 113.1 no
P5 C6 H62 106.2 no
P7 C6 H62 104.4 no
H61 C6 H62 106.9 no
C6 P7 Co3 109.68(6) yes
C6 P7 C41 106.87(9) yes
Co3 P7 C41 118.15(6) yes
C6 P7 C51 99.29(8) yes
Co3 P7 C51 118.44(6) yes
C41 P7 C51 102.31(8) yes
Co3 C11 O12 178.20(19) yes
Co3 C13 O14 178.52(18) yes
Co4 C15 O16 178.5(2) yes
Co4 C17 O18 177.96(19) yes
P5 C21 C22 120.42(6) yes
P5 C21 C26 120.46(6) yes
C22 C21 C26 119.04(6) yes
C21 C22 C23 120.47(6) yes
C21 C22 H221 119.2 no
C23 C22 H221 120.3 no
C22 C23 C24 119.88(6) yes
C22 C23 H231 119.1 no
C24 C23 H231 121.0 no
C23 C24 C25 120.37(6) yes
C23 C24 H241 119.4 no
C25 C24 H241 120.3 no
C24 C25 C26 119.82(6) yes
C24 C25 H251 120.5 no
C26 C25 H251 119.6 no
C25 C26 C21 120.39(6) yes
C25 C26 H261 121.0 no
C21 C26 H261 118.6 no
P5 C31 C32 124.19(15) yes
P5 C31 C36 117.50(15) yes
C32 C31 C36 118.29(18) yes
C31 C32 C33 120.51(19) yes
C31 C32 H321 120.0 no
C33 C32 H321 119.5 no
C32 C33 C34 120.4(2) yes
C32 C33 H331 118.5 no
C34 C33 H331 121.1 no
C33 C34 C35 119.7(2) yes
C33 C34 H341 119.5 no
C35 C34 H341 120.8 no
C34 C35 C36 120.3(2) yes
C34 C35 H351 121.1 no
C36 C35 H351 118.7 no
C31 C36 C35 120.8(2) yes
C31 C36 H361 119.2 no
C35 C36 H361 120.0 no
P7 C41 C42 116.61(16) yes
P7 C41 C46 124.98(15) yes
C42 C41 C46 118.41(18) yes
C41 C42 C43 120.7(2) yes
C41 C42 H421 119.3 no
C43 C42 H421 120.0 no
C42 C43 C44 120.2(2) yes
C42 C43 H431 120.8 no
C44 C43 H431 119.0 no
C43 C44 C45 119.9(2) yes
C43 C44 H441 120.5 no
C45 C44 H441 119.6 no
C44 C45 C46 120.5(2) yes
C44 C45 H451 120.0 no
C46 C45 H451 119.5 no
C41 C46 C45 120.3(2) yes
C41 C46 H461 119.8 no
C45 C46 H461 119.9 no
P7 C51 C52 118.42(14) yes
P7 C51 C56 123.03(14) yes
C52 C51 C56 118.40(17) yes
C51 C52 C53 120.54(18) yes
C51 C52 H521 118.8 no
C53 C52 H521 120.7 no
C52 C53 C54 120.3(2) yes
C52 C53 H531 119.2 no
C54 C53 H531 120.5 no
C53 C54 C55 119.91(19) yes
C53 C54 H541 119.8 no
C55 C54 H541 120.3 no
C54 C55 C56 120.19(19) yes
C54 C55 H551 120.0 no
C56 C55 H551 119.8 no
C51 C56 C55 120.65(18) yes
C51 C56 H561 119.5 no
C55 C56 H561 119.8 no
C1 Si61 C62 108.95(10) yes
C1 Si61 C63 107.79(10) yes
C62 Si61 C63 108.51(12) yes
C1 Si61 C64 109.07(11) yes
C62 Si61 C64 111.17(14) yes
C63 Si61 C64 111.26(14) yes
Si61 C62 H621 108.9 no
Si61 C62 H622 112.2 no
H621 C62 H622 109.6 no
Si61 C62 H623 107.4 no
H621 C62 H623 109.0 no
H622 C62 H623 109.7 no
Si61 C63 H631 112.0 no
Si61 C63 H632 109.4 no
H631 C63 H632 109.9 no
Si61 C63 H633 108.9 no
H631 C63 H633 107.6 no
H632 C63 H633 108.9 no
Si61 C64 H641 107.0 no
Si61 C64 H642 110.1 no
H641 C64 H642 107.6 no
Si61 C64 H643 110.9 no
H641 C64 H643 112.2 no
H642 C64 H643 108.9 no
C2 C81 C82 174.7(2) yes
C81 C82 C83 177.1(2) yes
C82 C83 C84 178.2(2) yes
C83 C84 Si85 171.8(2) yes
C84 Si85 C86 108.01(10) yes
C84 Si85 C89 105.06(10) yes
C86 Si85 C89 114.27(10) yes
C84 Si85 C92 107.97(10) yes
C86 Si85 C92 110.42(11) yes
C89 Si85 C92 110.75(11) yes
Si85 C86 C87 113.83(18) yes
Si85 C86 C88 112.87(16) yes
C87 C86 C88 109.9(2) yes
Si85 C86 H861 105.1 no
C87 C86 H861 106.3 no
C88 C86 H861 108.4 no
C86 C87 H871 109.8 no
C86 C87 H872 110.9 no
H871 C87 H872 108.4 no
C86 C87 H873 108.8 no
H871 C87 H873 110.2 no
H872 C87 H873 108.8 no
C86 C88 H881 109.4 no
C86 C88 H882 109.6 no
H881 C88 H882 109.5 no
C86 C88 H883 110.1 no
H881 C88 H883 109.4 no
H882 C88 H883 108.8 no
Si85 C89 C90 112.62(16) yes
Si85 C89 C91 111.80(15) yes
C90 C89 C91 109.5(2) yes
Si85 C89 H891 107.2 no
C90 C89 H891 108.0 no
C91 C89 H891 107.4 no
C89 C90 H901 110.8 no
C89 C90 H902 110.9 no
H901 C90 H902 108.6 no
C89 C90 H903 110.8 no
H901 C90 H903 107.9 no
H902 C90 H903 107.7 no
C89 C91 H911 111.8 no
C89 C91 H912 109.1 no
H911 C91 H912 108.9 no
C89 C91 H913 111.2 no
H911 C91 H913 108.4 no
H912 C91 H913 107.3 no
Si85 C92 C93 111.30(19) yes
Si85 C92 C94 112.46(19) yes
C93 C92 C94 111.5(3) yes
Si85 C92 H921 106.2 no
C93 C92 H921 109.0 no
C94 C92 H921 106.0 no
C92 C93 H931 108.2 no
C92 C93 H932 109.8 no
H931 C93 H932 111.0 no
C92 C93 H933 108.1 no
H931 C93 H933 110.2 no
H932 C93 H933 109.4 no
C92 C94 H941 110.6 no
C92 C94 H942 109.8 no
H941 C94 H942 109.6 no
C92 C94 H943 107.3 no
H941 C94 H943 109.8 no
H942 C94 H943 109.8 no
Cl97 C96 Cl197 110.1(4) yes
Cl97 C96 H961 108.1 no
Cl197 C96 H961 108.0 no
Cl97 C96 H962 109.8 no
Cl197 C96 H962 109.3 no
H961 C96 H962 111.4 no
P5 C121 C122 120.48(6) yes
P5 C121 C126 120.47(6) yes
C122 C121 C126 119.04(5) yes
C121 C122 C123 120.40(6) yes
C121 C122 H1221 119.4 no
C123 C122 H1221 120.2 no
C122 C123 C124 119.83(6) yes
C122 C123 H1231 119.7 no
C124 C123 H1231 120.4 no
C123 C124 C125 120.38(6) yes
C123 C124 H1241 120.1 no
C125 C124 H1241 119.5 no
C124 C125 C126 119.85(6) yes
C124 C125 H1251 120.5 no
C126 C125 H1251 119.7 no
C125 C126 C121 120.42(6) yes
C125 C126 H1261 119.7 no
C121 C126 H1261 119.9 no

loop_
_geom_bond_atom_site_label_1
_geom_bond_atom_site_label_2
_geom_bond_distance
_geom_bond_publ_flag
C1 C2 1.359(3) yes
C1 Co3 1.9760(18) yes
C1 Co4 1.9765(18) yes
C1 Si61 1.8444(19) yes
C2 Co3 1.9662(17) yes
C2 Co4 1.9677(17) yes
C2 C81 1.394(3) yes
Co3 Co4 2.4789(3) yes
Co3 P7 2.2204(5) yes
Co3 C11 1.783(2) yes
Co3 C13 1.776(2) yes
Co4 P5 2.2162(5) yes
Co4 C15 1.782(2) yes
Co4 C17 1.784(2) yes
P5 C6 1.8382(18) yes
P5 C21 1.828(3) yes
P5 C31 1.8323(19) yes
P5 C6 1.8382(18) yes
P5 C31 1.8323(19) yes
P5 C121 1.845(5) yes
C6 P7 1.8335(18) yes
C6 H61 0.951 no
C6 H62 0.954 no
P7 C41 1.8259(19) yes
P7 C51 1.8361(18) yes
C11 O12 1.144(2) yes
C13 O14 1.144(2) yes
C15 O16 1.141(2) yes
C17 O18 1.149(2) yes
C21 C22 1.386(4) yes
C21 C26 1.385(4) yes
C22 C23 1.387(4) yes
C22 H221 0.950 no
C23 C24 1.376(4) yes
C23 H231 0.930 no
C24 C25 1.375(4) yes
C24 H241 0.942 no
C25 C26 1.392(4) yes
C25 H251 0.940 no
C26 H261 0.927 no
C31 C32 1.386(3) yes
C31 C36 1.396(3) yes
C32 C33 1.396(3) yes
C32 H321 0.923 no
C33 C34 1.374(3) yes
C33 H331 0.946 no
C34 C35 1.378(3) yes
C34 H341 0.943 no
C35 C36 1.385(3) yes
C35 H351 0.924 no
C36 H361 0.939 no
C41 C42 1.395(3) yes
C41 C46 1.393(3) yes
C42 C43 1.390(3) yes
C42 H421 0.927 no
C43 C44 1.374(4) yes
C43 H431 0.936 no
C44 C45 1.378(4) yes
C44 H441 0.928 no
C45 C46 1.391(3) yes
C45 H451 0.925 no
C46 H461 0.936 no
C51 C52 1.399(3) yes
C51 C56 1.398(3) yes
C52 C53 1.385(3) yes
C52 H521 0.925 no
C53 C54 1.383(3) yes
C53 H531 0.947 no
C54 C55 1.381(3) yes
C54 H541 0.926 no
C55 C56 1.386(3) yes
C55 H551 0.939 no
C56 H561 0.928 no
Si61 C62 1.849(2) yes
Si61 C63 1.861(2) yes
Si61 C64 1.850(2) yes
C62 H621 0.963 no
C62 H622 0.977 no
C62 H623 0.961 no
C63 H631 0.964 no
C63 H632 0.971 no
C63 H633 0.957 no
C64 H641 0.959 no
C64 H642 0.958 no
C64 H643 0.979 no
C81 C82 1.206(3) yes
C82 C83 1.372(3) yes
C83 C84 1.210(3) yes
C84 Si85 1.840(2) yes
Si85 C86 1.891(2) yes
Si85 C89 1.875(2) yes
Si85 C92 1.882(2) yes
C86 C87 1.529(4) yes
C86 C88 1.541(3) yes
C86 H861 0.979 no
C87 H871 0.966 no
C87 H872 0.965 no
C87 H873 0.971 no
C88 H881 0.963 no
C88 H882 0.973 no
C88 H883 0.961 no
C89 C90 1.530(3) yes
C89 C91 1.536(3) yes
C89 H891 0.948 no
C90 H901 0.969 no
C90 H902 0.969 no
C90 H903 0.956 no
C91 H911 0.972 no
C91 H912 0.974 no
C91 H913 0.972 no
C92 C93 1.541(3) yes
C92 C94 1.529(4) yes
C92 H921 0.974 no
C93 H931 0.960 no
C93 H932 0.971 no
C93 H933 0.966 no
C94 H941 0.956 no
C94 H942 0.968 no
C94 H943 0.969 no
C96 Cl97 1.790(7) yes
C96 Cl197 1.733(7) yes
C96 H961 0.961 no
C96 H962 0.967 no
C121 C122 1.392(5) yes
C121 C126 1.388(5) yes
C122 C123 1.394(5) yes
C122 H1221 0.948 no
C123 C124 1.379(5) yes
C123 H1231 0.925 no
C124 C125 1.379(5) yes
C124 H1241 0.938 no
C125 C126 1.394(5) yes
C125 H1251 0.937 no
C126 H1261 0.925 no

loop_
_geom_hbond_atom_site_label_D
_geom_hbond_atom_site_label_H
_geom_hbond_atom_site_label_A
_geom_hbond_site_symmetry_A
_geom_hbond_angle_DHA
_geom_hbond_distance_DH
_geom_hbond_distance_HA
_geom_hbond_distance_DA
_geom_hbond_publ_flag
C34 H341 O12 1_565 151 0.94 2.57 3.429(5) yes
C96 H961 C125 . 128 0.96 2.48 3.163(5) yes
C125 H1251 C96 . 155 0.94 2.29 3.163(5) yes
